data_7058530
loop_
_publ_author_name
'Beleag\(a, Anca'
'Denes, Eleonora'
'Silvestru, Cristian'
'Silvestru, Anca'

_publ_section_title
;
 Experimental evidence for hypercoordination in triorganotelluronium
 halides with 2-(Me2NCH2)C6H4 groups
;
_journal_issue 29
_journal_name_full 'New Journal of Chemistry'
_journal_page_first 11585
_journal_paper_doi 10.1039/C9NJ02530H
_journal_volume 43
_journal_year 2019
_chemical_formula_sum 'C43 H46 Cl4 N2 Te2'
_chemical_formula_weight 987.82
_space_group_crystal_system monoclinic
_space_group_IT_number 14
_space_group_name_Hall '-P 2yn'
_space_group_name_H-M_alt 'P 1 21/n 1'
_symmetry_space_group_name_Hall '-P 2yn'
_symmetry_space_group_name_H-M 'P 1 21/n 1'
_atom_sites_solution_hydrogens geom
_audit_creation_method SHELXL-2018/3
_audit_update_record
;
2019-06-13 deposited with the CCDC.    2019-06-21 downloaded from the CCDC.
;
_cell_angle_alpha 90
_cell_angle_beta 92.215(2)
_cell_angle_gamma 90
_cell_formula_units_Z 4
_cell_length_a 9.0570(7)
_cell_length_b 27.374(2)
_cell_length_c 17.6459(14)
_cell_measurement_reflns_used 5700
_cell_measurement_temperature 297(2)
_cell_measurement_theta_max 21.19
_cell_measurement_theta_min 2.31
_cell_volume 4371.6(6)
_computing_cell_refinement 'Bruker SMART'
_computing_data_collection 'Bruker SMART'
_computing_data_reduction 'Bruker SAINT'
_computing_structure_refinement 'SHELXL-2018/3 (Sheldrick, 2018)'
_computing_structure_solution 'Bruker SHELXTL'
_diffrn_ambient_temperature 297(2)
_diffrn_measured_fraction_theta_full 1.000
_diffrn_measured_fraction_theta_max 1.000
_diffrn_measurement_device_type 'CCD area detector'
_diffrn_measurement_method 'phi and omega scans'
_diffrn_radiation_monochromator graphite
_diffrn_radiation_source 'sealed tube'
_diffrn_radiation_type MoK\a
_diffrn_radiation_wavelength 0.71073
_diffrn_reflns_av_R_equivalents 0.0497
_diffrn_reflns_av_unetI/netI 0.0494
_diffrn_reflns_Laue_measured_fraction_full 1.000
_diffrn_reflns_Laue_measured_fraction_max 1.000
_diffrn_reflns_limit_h_max 11
_diffrn_reflns_limit_h_min -11
_diffrn_reflns_limit_k_max 34
_diffrn_reflns_limit_k_min -34
_diffrn_reflns_limit_l_max 22
_diffrn_reflns_limit_l_min -22
_diffrn_reflns_number 34994
_diffrn_reflns_point_group_measured_fraction_full 1.000
_diffrn_reflns_point_group_measured_fraction_max 1.000
_diffrn_reflns_theta_full 25.242
_diffrn_reflns_theta_max 26.372
_diffrn_reflns_theta_min 1.374
_exptl_absorpt_coefficient_mu 1.610
_exptl_absorpt_correction_T_max 0.712
_exptl_absorpt_correction_T_min 0.611
_exptl_absorpt_correction_type multi-scan
_exptl_absorpt_process_details 'Bruker, 2001.'
_exptl_crystal_colour colourless
_exptl_crystal_density_diffrn 1.501
_exptl_crystal_description block
_exptl_crystal_F_000 1960
_exptl_crystal_size_max 0.300
_exptl_crystal_size_mid 0.220
_exptl_crystal_size_min 0.190
_refine_diff_density_max 0.976
_refine_diff_density_min -0.927
_refine_diff_density_rms 0.099
_refine_ls_extinction_method none
_refine_ls_goodness_of_fit_ref 1.165
_refine_ls_hydrogen_treatment constr
_refine_ls_matrix_type full
_refine_ls_number_parameters 464
_refine_ls_number_reflns 8937
_refine_ls_number_restraints 0
_refine_ls_restrained_S_all 1.165
_refine_ls_R_factor_all 0.0805
_refine_ls_R_factor_gt 0.0606
_refine_ls_shift/su_max 0.002
_refine_ls_shift/su_mean 0.000
_refine_ls_structure_factor_coef Fsqd
_refine_ls_weighting_details 'w=1/[\s^2^(Fo^2^)+(0.0385P)^2^+10.2410P] where P=(Fo^2^+2Fc^2^)/3'
_refine_ls_weighting_scheme calc
_refine_ls_wR_factor_gt 0.1208
_refine_ls_wR_factor_ref 0.1274
_reflns_Friedel_coverage 0.000
_reflns_number_gt 7191
_reflns_number_total 8937
_reflns_threshold_expression 'I > 2\s(I)'
_cod_data_source_file c9nj02530h2.cif
_cod_data_source_block 63richy
_cod_depositor_comments 'Adding full bibliography for 7058527--7058534.cif.'
_cod_original_cell_volume 4371.7(6)
_cod_database_code 7058530
_shelx_shelxl_version_number 2018/3
_shelx_space_group_comment
;
The symmetry employed for this shelxl refinement is uniquely defined
by the following loop, which should always be used as a source of
symmetry information in preference to the above space-group names.
They are only intended as comments.
;
_shelx_estimated_absorpt_t_min 0.644
_shelx_estimated_absorpt_t_max 0.750

loop_
_space_group_symop_operation_xyz
'x, y, z'
'-x+1/2, y+1/2, -z+1/2'
'-x, -y, -z'
'x-1/2, -y-1/2, z-1/2'

loop_
_atom_site_label
_atom_site_type_symbol
_atom_site_fract_x
_atom_site_fract_y
_atom_site_fract_z
_atom_site_U_iso_or_equiv
_atom_site_adp_type
_atom_site_occupancy
_atom_site_site_symmetry_order
_atom_site_calc_flag
_atom_site_refinement_flags_posn
_atom_site_refinement_flags_adp
C36 C 0.5073(7) 0.6626(3) 0.6679(4) 0.0598(18) Uani 1 1 d . .
H36 H 0.503511 0.667417 0.720005 0.072 Uiso 1 1 calc R U
Te1 Te 0.86787(4) 0.53952(2) 0.74613(2) 0.04006(12) Uani 1 1 d . .
Te2 Te 0.82674(4) 0.69603(2) 0.69590(2) 0.04324(12) Uani 1 1 d . .
Cl1 Cl 0.99288(18) 0.61150(6) 0.61680(9) 0.0570(4) Uani 1 1 d . .
Cl2 Cl 0.7052(2) 0.62886(7) 0.83670(10) 0.0616(4) Uani 1 1 d . .
Cl3 Cl 0.4733(4) 0.82562(18) 0.5190(2) 0.1744(17) Uani 1 1 d . .
Cl4 Cl 0.3094(5) 0.8986(2) 0.5901(3) 0.213(2) Uani 1 1 d . .
N1 N 0.6729(6) 0.49524(19) 0.6403(3) 0.0558(14) Uani 1 1 d . .
N2 N 1.0409(8) 0.7525(3) 0.7785(4) 0.083(2) Uani 1 1 d . .
C1 C 0.9872(7) 0.4882(2) 0.6807(4) 0.0501(16) Uani 1 1 d . .
C2 C 0.9268(8) 0.4770(2) 0.6086(4) 0.0555(18) Uani 1 1 d . .
C3 C 1.0029(12) 0.4456(3) 0.5637(5) 0.079(3) Uani 1 1 d . .
H3 H 0.963421 0.437302 0.515951 0.094 Uiso 1 1 calc R U
C4 C 1.1360(12) 0.4262(3) 0.5879(6) 0.094(3) Uani 1 1 d . .
H4 H 1.186916 0.405641 0.556090 0.113 Uiso 1 1 calc R U
C5 C 1.1944(9) 0.4368(3) 0.6585(6) 0.084(3) Uani 1 1 d . .
H5 H 1.283790 0.423017 0.674942 0.101 Uiso 1 1 calc R U
C6 C 1.1191(8) 0.4687(2) 0.7063(5) 0.0621(19) Uani 1 1 d . .
H6 H 1.158341 0.476411 0.754291 0.074 Uiso 1 1 calc R U
C7 C 0.7814(9) 0.4986(3) 0.5829(4) 0.067(2) Uani 1 1 d . .
H7A H 0.795561 0.532636 0.569784 0.080 Uiso 1 1 calc R U
H7AB H 0.744969 0.481643 0.537663 0.080 Uiso 1 1 calc R U
C8 C 0.6225(9) 0.4449(3) 0.6494(5) 0.071(2) Uani 1 1 d . .
H8A H 0.563135 0.435401 0.605636 0.107 Uiso 1 1 calc R U
H8B H 0.564838 0.442564 0.693808 0.107 Uiso 1 1 calc R U
H8C H 0.706513 0.423581 0.654837 0.107 Uiso 1 1 calc R U
C9 C 0.5488(10) 0.5282(3) 0.6270(6) 0.093(3) Uani 1 1 d . .
H9A H 0.584206 0.561167 0.624685 0.140 Uiso 1 1 calc R U
H9B H 0.481853 0.525162 0.667568 0.140 Uiso 1 1 calc R U
H9C H 0.498466 0.519903 0.579843 0.140 Uiso 1 1 calc R U
C10 C 1.0535(7) 0.5534(2) 0.8221(4) 0.0465(15) Uani 1 1 d . .
C11 C 1.0638(9) 0.5350(3) 0.8940(4) 0.076(2) Uani 1 1 d . .
H11 H 0.987454 0.516245 0.912322 0.091 Uiso 1 1 calc R U
C12 C 1.1886(10) 0.5445(4) 0.9395(5) 0.088(3) Uani 1 1 d . .
H12 H 1.195920 0.532021 0.988548 0.106 Uiso 1 1 calc R U
C13 C 1.3008(8) 0.5720(3) 0.9126(5) 0.072(2) Uani 1 1 d . .
H13 H 1.384000 0.578503 0.943529 0.087 Uiso 1 1 calc R U
C14 C 1.2913(8) 0.5897(3) 0.8420(5) 0.072(2) Uani 1 1 d . .
H14 H 1.368894 0.607883 0.823492 0.086 Uiso 1 1 calc R U
C15 C 1.1672(8) 0.5812(3) 0.7966(5) 0.072(2) Uani 1 1 d . .
H15 H 1.160294 0.594460 0.748075 0.087 Uiso 1 1 calc R U
C16 C 0.7654(7) 0.4867(2) 0.8149(3) 0.0455(14) Uani 1 1 d . .
C17 C 0.6306(7) 0.4996(3) 0.8438(4) 0.0587(18) Uani 1 1 d . .
H17 H 0.596922 0.531666 0.839520 0.070 Uiso 1 1 calc R U
C18 C 0.5464(8) 0.4648(3) 0.8788(5) 0.074(2) Uani 1 1 d . .
H18 H 0.456723 0.473589 0.898857 0.088 Uiso 1 1 calc R U
C19 C 0.5945(9) 0.4172(3) 0.8844(4) 0.070(2) Uani 1 1 d . .
H19 H 0.536735 0.393696 0.907052 0.084 Uiso 1 1 calc R U
C20 C 0.7276(9) 0.4048(3) 0.8562(4) 0.0650(19) Uani 1 1 d . .
H20 H 0.761286 0.372835 0.860642 0.078 Uiso 1 1 calc R U
C21 C 0.8125(8) 0.4393(2) 0.8214(4) 0.0549(16) Uani 1 1 d . .
H21 H 0.902630 0.430247 0.802147 0.066 Uiso 1 1 calc R U
C22 C 0.7123(7) 0.7540(2) 0.7479(4) 0.0553(17) Uani 1 1 d . .
C23 C 0.7756(12) 0.7720(3) 0.8137(5) 0.095(3) Uani 1 1 d . .
C24 C 0.7043(15) 0.8094(4) 0.8520(7) 0.133(5) Uani 1 1 d . .
H24 H 0.743703 0.820952 0.898005 0.160 Uiso 1 1 calc R U
C25 C 0.5766(13) 0.8288(4) 0.8214(8) 0.112(4) Uani 1 1 d . .
H25 H 0.529143 0.853585 0.847130 0.135 Uiso 1 1 calc R U
C26 C 0.5197(10) 0.8131(3) 0.7562(7) 0.096(3) Uani 1 1 d . .
H26 H 0.434549 0.827583 0.735333 0.115 Uiso 1 1 calc R U
C27 C 0.5860(9) 0.7751(3) 0.7185(5) 0.077(2) Uani 1 1 d . .
H27 H 0.544280 0.763898 0.672736 0.093 Uiso 1 1 calc R U
C28 C 0.9278(14) 0.7531(4) 0.8414(6) 0.117(4) Uani 1 1 d . .
H28A H 0.917223 0.720200 0.861053 0.141 Uiso 1 1 calc R U
H28B H 0.965081 0.773590 0.882693 0.141 Uiso 1 1 calc R U
C29 C 1.0736(11) 0.8030(3) 0.7631(6) 0.108(3) Uani 1 1 d . .
H29A H 1.130429 0.805172 0.718472 0.162 Uiso 1 1 calc R U
H29B H 1.129070 0.816701 0.805464 0.162 Uiso 1 1 calc R U
H29C H 0.982924 0.820814 0.755302 0.162 Uiso 1 1 calc R U
C30 C 1.1645(11) 0.7228(4) 0.8093(7) 0.125(4) Uani 1 1 d . .
H30A H 1.131291 0.689912 0.817129 0.188 Uiso 1 1 calc R U
H30B H 1.199937 0.736334 0.856791 0.188 Uiso 1 1 calc R U
H30C H 1.242813 0.722683 0.774211 0.188 Uiso 1 1 calc R U
C31 C 0.6365(7) 0.6717(2) 0.6314(4) 0.0471(15) Uani 1 1 d . .
C32 C 0.6431(7) 0.6643(2) 0.5547(4) 0.0552(17) Uani 1 1 d . .
H32 H 0.730450 0.669917 0.530065 0.066 Uiso 1 1 calc R U
C33 C 0.5184(9) 0.6484(3) 0.5145(4) 0.070(2) Uani 1 1 d . .
H33 H 0.522397 0.643431 0.462509 0.083 Uiso 1 1 calc R U
C34 C 0.3888(8) 0.6397(3) 0.5498(5) 0.070(2) Uani 1 1 d . .
H34 H 0.305332 0.629426 0.521879 0.084 Uiso 1 1 calc R U
C35 C 0.3833(7) 0.6464(3) 0.6271(5) 0.070(2) Uani 1 1 d . .
H35 H 0.296466 0.639935 0.651755 0.083 Uiso 1 1 calc R U
C37 C 0.9088(7) 0.7394(2) 0.6060(4) 0.0567(17) Uani 1 1 d . .
C38 C 0.8237(9) 0.7707(3) 0.5653(4) 0.068(2) Uani 1 1 d . .
H38 H 0.725139 0.774589 0.576961 0.082 Uiso 1 1 calc R U
C39 C 0.8798(13) 0.7972(3) 0.5065(5) 0.088(3) Uani 1 1 d . .
H39 H 0.818772 0.818551 0.478865 0.106 Uiso 1 1 calc R U
C40 C 1.0193(16) 0.7924(4) 0.4892(7) 0.124(4) Uani 1 1 d . .
H40 H 1.057751 0.811692 0.451291 0.148 Uiso 1 1 calc R U
C41 C 1.1056(14) 0.7599(6) 0.5259(10) 0.183(7) Uani 1 1 d . .
H41 H 1.201839 0.755102 0.511010 0.219 Uiso 1 1 calc R U
C42 C 1.0522(12) 0.7327(4) 0.5873(7) 0.133(5) Uani 1 1 d . .
H42 H 1.113160 0.710929 0.614070 0.160 Uiso 1 1 calc R U
C43 C 0.3757(17) 0.8791(6) 0.5161(8) 0.173(6) Uani 1 1 d . .
H43A H 0.440115 0.904257 0.497199 0.208 Uiso 1 1 calc R U
H43B H 0.294981 0.875196 0.478870 0.208 Uiso 1 1 calc R U

loop_
_atom_site_aniso_label
_atom_site_aniso_U_11
_atom_site_aniso_U_22
_atom_site_aniso_U_33
_atom_site_aniso_U_23
_atom_site_aniso_U_13
_atom_site_aniso_U_12
C36 0.056(4) 0.063(4) 0.061(4) 0.004(4) 0.004(3) -0.012(3)
Te1 0.0419(2) 0.0377(2) 0.0409(2) -0.00502(17) 0.00580(16) -0.00367(17)
Te2 0.0430(2) 0.0363(2) 0.0504(2) -0.00200(18) 0.00035(17) -0.00293(17)
Cl1 0.0567(10) 0.0589(10) 0.0559(10) -0.0101(8) 0.0100(8) -0.0065(8)
Cl2 0.0691(11) 0.0596(10) 0.0568(10) -0.0110(8) 0.0098(8) -0.0019(8)
Cl3 0.135(3) 0.225(4) 0.160(3) -0.028(3) -0.034(2) 0.069(3)
Cl4 0.142(3) 0.240(5) 0.254(5) -0.114(5) -0.028(3) 0.050(3)
N1 0.067(4) 0.046(3) 0.054(3) -0.001(3) -0.005(3) -0.006(3)
N2 0.086(5) 0.068(4) 0.093(5) -0.007(4) -0.020(4) -0.001(4)
C1 0.048(4) 0.039(3) 0.065(4) -0.013(3) 0.021(3) -0.005(3)
C2 0.077(5) 0.044(4) 0.047(4) -0.010(3) 0.027(3) -0.016(3)
C3 0.124(8) 0.051(4) 0.064(5) -0.014(4) 0.043(5) -0.018(5)
C4 0.110(8) 0.057(5) 0.121(8) -0.021(5) 0.077(7) -0.017(5)
C5 0.060(5) 0.053(5) 0.142(9) -0.005(5) 0.044(5) -0.003(4)
C6 0.058(4) 0.048(4) 0.081(5) -0.013(4) 0.016(4) -0.005(3)
C7 0.088(6) 0.060(5) 0.052(4) -0.006(3) -0.003(4) -0.023(4)
C8 0.075(5) 0.059(5) 0.079(5) -0.005(4) -0.002(4) -0.026(4)
C9 0.088(6) 0.079(6) 0.110(7) 0.004(5) -0.034(5) 0.005(5)
C10 0.046(4) 0.047(4) 0.047(4) -0.013(3) 0.002(3) -0.007(3)
C11 0.068(5) 0.105(7) 0.054(5) 0.002(4) -0.003(4) -0.030(5)
C12 0.082(6) 0.128(8) 0.052(5) 0.004(5) -0.014(4) -0.021(6)
C13 0.055(5) 0.072(5) 0.089(6) -0.019(5) -0.009(4) -0.005(4)
C14 0.059(5) 0.069(5) 0.087(6) 0.009(4) -0.005(4) -0.019(4)
C15 0.073(5) 0.072(5) 0.071(5) 0.012(4) -0.014(4) -0.028(4)
C16 0.051(4) 0.048(4) 0.038(3) -0.004(3) 0.004(3) -0.009(3)
C17 0.054(4) 0.051(4) 0.073(5) 0.001(3) 0.011(3) -0.005(3)
C18 0.060(5) 0.073(5) 0.090(6) 0.005(4) 0.034(4) -0.013(4)
C19 0.078(5) 0.065(5) 0.068(5) 0.014(4) 0.008(4) -0.025(4)
C20 0.076(5) 0.049(4) 0.070(5) 0.013(4) 0.007(4) -0.001(4)
C21 0.056(4) 0.047(4) 0.062(4) 0.005(3) 0.006(3) 0.001(3)
C22 0.056(4) 0.040(3) 0.070(5) -0.016(3) 0.001(3) -0.002(3)
C23 0.109(8) 0.086(6) 0.089(7) -0.025(5) -0.010(6) 0.021(6)
C24 0.159(12) 0.117(9) 0.124(10) -0.075(8) -0.004(8) 0.024(8)
C25 0.099(8) 0.074(7) 0.165(12) -0.050(7) 0.030(8) 0.007(6)
C26 0.075(6) 0.059(5) 0.157(10) -0.011(6) 0.035(6) 0.018(5)
C27 0.065(5) 0.069(5) 0.099(6) 0.003(5) 0.016(5) 0.007(4)
C28 0.167(11) 0.090(7) 0.091(8) -0.025(6) -0.032(8) -0.018(7)
C29 0.100(7) 0.072(6) 0.151(10) 0.014(6) 0.004(7) -0.022(5)
C30 0.087(7) 0.136(10) 0.148(10) -0.005(8) -0.047(7) 0.012(7)
C31 0.042(3) 0.038(3) 0.061(4) 0.001(3) -0.001(3) -0.005(3)
C32 0.054(4) 0.057(4) 0.054(4) -0.007(3) 0.003(3) -0.008(3)
C33 0.081(5) 0.070(5) 0.057(4) -0.012(4) -0.010(4) -0.007(4)
C34 0.051(4) 0.068(5) 0.091(6) 0.009(4) -0.017(4) -0.011(4)
C35 0.034(4) 0.085(6) 0.089(6) 0.011(5) -0.002(4) -0.010(4)
C37 0.051(4) 0.049(4) 0.070(5) 0.010(3) 0.003(3) -0.011(3)
C38 0.076(5) 0.071(5) 0.058(4) 0.014(4) 0.008(4) -0.001(4)
C39 0.127(9) 0.072(6) 0.066(5) 0.011(4) 0.000(5) -0.021(6)
C40 0.154(11) 0.084(7) 0.137(10) 0.047(7) 0.054(9) -0.024(8)
C41 0.112(10) 0.174(14) 0.269(19) 0.109(14) 0.084(11) -0.005(10)
C42 0.085(7) 0.137(10) 0.180(12) 0.088(9) 0.029(7) 0.002(7)
C43 0.184(15) 0.200(16) 0.134(12) 0.046(11) -0.016(11) 0.046(12)

loop_
_atom_type_symbol
_atom_type_description
_atom_type_scat_dispersion_real
_atom_type_scat_dispersion_imag
_atom_type_scat_source
C C 0.0033 0.0016 'International Tables Vol C Tables 4.2.6.8 and 6.1.1.4'
H H 0.0000 0.0000 'International Tables Vol C Tables 4.2.6.8 and 6.1.1.4'
N N 0.0061 0.0033 'International Tables Vol C Tables 4.2.6.8 and 6.1.1.4'
Te Te -0.5308 1.6751 'International Tables Vol C Tables 4.2.6.8 and 6.1.1.4'
Cl Cl 0.1484 0.1585 'International Tables Vol C Tables 4.2.6.8 and 6.1.1.4'

loop_
_geom_angle_atom_site_label_1
_geom_angle_atom_site_label_2
_geom_angle_atom_site_label_3
_geom_angle
C31 C36 C35 120.0(7)
C31 C36 H36 120.0
C35 C36 H36 120.0
C16 Te1 C1 95.8(2)
C16 Te1 C10 96.5(2)
C1 Te1 C10 93.1(2)
C22 Te2 C31 93.8(2)
C22 Te2 C37 95.4(3)
C31 Te2 C37 94.2(3)
C7 N1 C9 113.0(6)
C7 N1 C8 111.2(6)
C9 N1 C8 111.1(6)
C29 N2 C30 116.2(8)
C29 N2 C28 105.8(8)
C30 N2 C28 104.9(8)
C6 C1 C2 121.4(6)
C6 C1 Te1 122.1(5)
C2 C1 Te1 116.5(5)
C3 C2 C1 118.3(8)
C3 C2 C7 121.8(7)
C1 C2 C7 119.9(6)
C4 C3 C2 121.1(9)
C4 C3 H3 119.4
C2 C3 H3 119.4
C5 C4 C3 120.5(8)
C5 C4 H4 119.8
C3 C4 H4 119.8
C4 C5 C6 119.9(9)
C4 C5 H5 120.0
C6 C5 H5 120.0
C1 C6 C5 118.7(8)
C1 C6 H6 120.6
C5 C6 H6 120.6
N1 C7 C2 112.1(6)
N1 C7 H7A 109.2
C2 C7 H7A 109.2
N1 C7 H7AB 109.2
C2 C7 H7AB 109.2
H7A C7 H7AB 107.9
N1 C8 H8A 109.5
N1 C8 H8B 109.5
H8A C8 H8B 109.5
N1 C8 H8C 109.5
H8A C8 H8C 109.5
H8B C8 H8C 109.5
N1 C9 H9A 109.5
N1 C9 H9B 109.5
H9A C9 H9B 109.5
N1 C9 H9C 109.5
H9A C9 H9C 109.5
H9B C9 H9C 109.5
C11 C10 C15 119.0(6)
C11 C10 Te1 122.7(5)
C15 C10 Te1 118.3(5)
C10 C11 C12 119.7(7)
C10 C11 H11 120.1
C12 C11 H11 120.1
C13 C12 C11 120.2(8)
C13 C12 H12 119.9
C11 C12 H12 119.9
C14 C13 C12 120.2(7)
C14 C13 H13 119.9
C12 C13 H13 119.9
C13 C14 C15 120.2(7)
C13 C14 H14 119.9
C15 C14 H14 119.9
C10 C15 C14 120.7(7)
C10 C15 H15 119.6
C14 C15 H15 119.6
C21 C16 C17 119.1(6)
C21 C16 Te1 123.5(5)
C17 C16 Te1 116.5(5)
C18 C17 C16 119.8(7)
C18 C17 H17 120.1
C16 C17 H17 120.1
C19 C18 C17 120.4(7)
C19 C18 H18 119.8
C17 C18 H18 119.8
C20 C19 C18 119.4(7)
C20 C19 H19 120.3
C18 C19 H19 120.3
C19 C20 C21 120.6(7)
C19 C20 H20 119.7
C21 C20 H20 119.7
C16 C21 C20 120.6(7)
C16 C21 H21 119.7
C20 C21 H21 119.7
C27 C22 C23 119.3(7)
C27 C22 Te2 124.6(6)
C23 C22 Te2 116.1(6)
C22 C23 C24 119.2(9)
C22 C23 C28 119.4(8)
C24 C23 C28 121.3(9)
C25 C24 C23 119.7(10)
C25 C24 H24 120.2
C23 C24 H24 120.2
C26 C25 C24 121.0(9)
C26 C25 H25 119.5
C24 C25 H25 119.5
C25 C26 C27 120.3(10)
C25 C26 H26 119.9
C27 C26 H26 119.9
C22 C27 C26 120.5(9)
C22 C27 H27 119.8
C26 C27 H27 119.8
C23 C28 N2 112.8(8)
C23 C28 H28A 109.0
N2 C28 H28A 109.0
C23 C28 H28B 109.0
N2 C28 H28B 109.0
H28A C28 H28B 107.8
N2 C29 H29A 109.5
N2 C29 H29B 109.5
H29A C29 H29B 109.5
N2 C29 H29C 109.5
H29A C29 H29C 109.5
H29B C29 H29C 109.5
N2 C30 H30A 109.5
N2 C30 H30B 109.5
H30A C30 H30B 109.5
N2 C30 H30C 109.5
H30A C30 H30C 109.5
H30B C30 H30C 109.5
C32 C31 C36 120.2(6)
C32 C31 Te2 120.5(5)
C36 C31 Te2 119.2(5)
C31 C32 C33 119.2(7)
C31 C32 H32 120.4
C33 C32 H32 120.4
C34 C33 C32 121.3(7)
C34 C33 H33 119.3
C32 C33 H33 119.3
C33 C34 C35 119.4(7)
C33 C34 H34 120.3
C35 C34 H34 120.3
C34 C35 C36 119.9(7)
C34 C35 H35 120.1
C36 C35 H35 120.1
C38 C37 C42 119.2(7)
C38 C37 Te2 122.9(5)
C42 C37 Te2 117.9(6)
C37 C38 C39 121.2(8)
C37 C38 H38 119.4
C39 C38 H38 119.4
C40 C39 C38 120.5(10)
C40 C39 H39 119.8
C38 C39 H39 119.8
C39 C40 C41 120.1(10)
C39 C40 H40 120.0
C41 C40 H40 120.0
C40 C41 C42 120.8(11)
C40 C41 H41 119.6
C42 C41 H41 119.6
C37 C42 C41 118.2(10)
C37 C42 H42 120.9
C41 C42 H42 120.9
Cl4 C43 Cl3 119.1(8)
Cl4 C43 H43A 107.6
Cl3 C43 H43A 107.6
Cl4 C43 H43B 107.6
Cl3 C43 H43B 107.5
H43A C43 H43B 107.0

loop_
_geom_bond_atom_site_label_1
_geom_bond_atom_site_label_2
_geom_bond_distance
C36 C31 1.381(9)
C36 C35 1.384(9)
C36 H36 0.9300
Te1 C16 2.124(6)
Te1 C1 2.138(6)
Te1 C10 2.143(6)
Te2 C22 2.124(6)
Te2 C31 2.134(6)
Te2 C37 2.137(7)
Cl3 C43 1.710(14)
Cl4 C43 1.553(15)
N1 C7 1.441(9)
N1 C9 1.453(9)
N1 C8 1.464(8)
N2 C29 1.442(10)
N2 C30 1.471(11)
N2 C28 1.540(13)
C1 C6 1.369(9)
C1 C2 1.399(9)
C2 C3 1.374(10)
C2 C7 1.497(10)
C3 C4 1.370(13)
C3 H3 0.9300
C4 C5 1.365(13)
C4 H4 0.9300
C5 C6 1.408(10)
C5 H5 0.9300
C6 H6 0.9300
C7 H7A 0.9700
C7 H7AB 0.9700
C8 H8A 0.9600
C8 H8B 0.9600
C8 H8C 0.9600
C9 H9A 0.9600
C9 H9B 0.9600
C9 H9C 0.9600
C10 C11 1.363(9)
C10 C15 1.371(9)
C11 C12 1.386(10)
C11 H11 0.9300
C12 C13 1.365(11)
C12 H12 0.9300
C13 C14 1.337(11)
C13 H13 0.9300
C14 C15 1.374(10)
C14 H14 0.9300
C15 H15 0.9300
C16 C21 1.370(9)
C16 C17 1.387(9)
C17 C18 1.382(9)
C17 H17 0.9300
C18 C19 1.376(10)
C18 H18 0.9300
C19 C20 1.364(10)
C19 H19 0.9300
C20 C21 1.376(9)
C20 H20 0.9300
C21 H21 0.9300
C22 C27 1.366(10)
C22 C23 1.367(11)
C23 C24 1.398(13)
C23 C28 1.535(14)
C24 C25 1.365(15)
C24 H24 0.9300
C25 C26 1.315(14)
C25 H25 0.9300
C26 C27 1.384(11)
C26 H26 0.9300
C27 H27 0.9300
C28 H28A 0.9700
C28 H28B 0.9700
C29 H29A 0.9600
C29 H29B 0.9600
C29 H29C 0.9600
C30 H30A 0.9600
C30 H30B 0.9600
C30 H30C 0.9600
C31 C32 1.372(9)
C32 C33 1.381(9)
C32 H32 0.9300
C33 C34 1.370(10)
C33 H33 0.9300
C34 C35 1.379(11)
C34 H34 0.9300
C35 H35 0.9300
C37 C38 1.342(9)
C37 C42 1.365(12)
C38 C39 1.379(11)
C38 H38 0.9300
C39 C40 1.318(14)
C39 H39 0.9300
C40 C41 1.335(16)
C40 H40 0.9300
C41 C42 1.413(15)
C41 H41 0.9300
C42 H42 0.9300
C43 H43A 0.9700
C43 H43B 0.9700

loop_
_geom_torsion_atom_site_label_1
_geom_torsion_atom_site_label_2
_geom_torsion_atom_site_label_3
_geom_torsion_atom_site_label_4
_geom_torsion
C6 C1 C2 C3 0.4(10)
Te1 C1 C2 C3 177.6(5)
C6 C1 C2 C7 179.4(6)
Te1 C1 C2 C7 -3.4(8)
C1 C2 C3 C4 -1.2(11)
C7 C2 C3 C4 179.9(7)
C2 C3 C4 C5 1.7(12)
C3 C4 C5 C6 -1.3(12)
C2 C1 C6 C5 -0.1(10)
Te1 C1 C6 C5 -177.1(5)
C4 C5 C6 C1 0.5(11)
C9 N1 C7 C2 162.3(6)
C8 N1 C7 C2 -72.0(7)
C3 C2 C7 N1 133.1(7)
C1 C2 C7 N1 -45.8(8)
C15 C10 C11 C12 -0.4(12)
Te1 C10 C11 C12 178.5(7)
C10 C11 C12 C13 0.0(14)
C11 C12 C13 C14 -0.5(14)
C12 C13 C14 C15 1.4(13)
C11 C10 C15 C14 1.3(12)
Te1 C10 C15 C14 -177.6(6)
C13 C14 C15 C10 -1.9(13)
C21 C16 C17 C18 0.3(10)
Te1 C16 C17 C18 169.9(6)
C16 C17 C18 C19 -0.9(12)
C17 C18 C19 C20 1.3(13)
C18 C19 C20 C21 -1.1(12)
C17 C16 C21 C20 -0.1(10)
Te1 C16 C21 C20 -168.9(5)
C19 C20 C21 C16 0.5(11)
C27 C22 C23 C24 4.1(15)
Te2 C22 C23 C24 -178.5(9)
C27 C22 C23 C28 -171.9(9)
Te2 C22 C23 C28 5.5(12)
C22 C23 C24 C25 -2.9(18)
C28 C23 C24 C25 173.1(11)
C23 C24 C25 C26 0(2)
C24 C25 C26 C27 2.3(18)
C23 C22 C27 C26 -2.3(13)
Te2 C22 C27 C26 -179.5(6)
C25 C26 C27 C22 -1.0(14)
C22 C23 C28 N2 47.8(13)
C24 C23 C28 N2 -128.1(11)
C29 N2 C28 C23 70.2(9)
C30 N2 C28 C23 -166.5(8)
C35 C36 C31 C32 -0.6(10)
C35 C36 C31 Te2 -179.3(5)
C36 C31 C32 C33 1.0(10)
Te2 C31 C32 C33 179.7(5)
C31 C32 C33 C34 -0.3(11)
C32 C33 C34 C35 -0.9(12)
C33 C34 C35 C36 1.3(12)
C31 C36 C35 C34 -0.6(12)
C42 C37 C38 C39 -1.9(13)
Te2 C37 C38 C39 -178.4(6)
C37 C38 C39 C40 -0.3(14)
C38 C39 C40 C41 3.5(19)
C39 C40 C41 C42 -5(2)
C38 C37 C42 C41 0.9(18)
Te2 C37 C42 C41 177.6(11)
C40 C41 C42 C37 2(2)
